data_7110559
loop_
_publ_author_name
'Barker, Marten G.'
'Blake, Alexander J.'
'Gregory, Duncan H.'
'Siddons, Daniel J.'
'Smith, Susan E.'
'Edwards, Peter P.'
'Hamor, Thomas A.'

_publ_section_title
;
 Novel layered lithium nitridonickelates; effect of Li vacancy
 concentration on N co-ordination geometry and Ni oxidation state
;
_journal_issue 13
_journal_name_full 'Chemical Communications'
_journal_page_first 1187
_journal_paper_doi 10.1039/a902962a
_journal_year 1999
_chemical_formula_sum 'Li N Ni'
_chemical_formula_weight 79.66
_chemical_name_systematic
; 
 ? 
;
_space_group_IT_number 187
_symmetry_cell_setting hexagonal
_symmetry_space_group_name_Hall 'P -6 2'
_symmetry_space_group_name_H-M 'P -6 m 2'
_atom_sites_solution_primary inference
_atom_sites_solution_secondary difmap
_audit_creation_method SHELXL
_cell_angle_alpha 90.00
_cell_angle_beta 90.00
_cell_angle_gamma 120.00
_cell_formula_units_Z 1
_cell_length_a 3.7580(10)
_cell_length_b 3.7580(10)
_cell_length_c 3.5400(10)
_cell_measurement_reflns_used 11
_cell_measurement_temperature 297(2)
_cell_measurement_theta_max 18.5
_cell_measurement_theta_min 5.5
_cell_volume 43.30(2)
_computing_cell_refinement 'STADI4 (Stoe & Cie, 1995a)'
_computing_data_collection 'STADI4 (Stoe & Cie, 1995a)'
_computing_data_reduction 'X-RED (Stoe & Cie, 1995b)'
_computing_molecular_graphics 'SHELXTL/PC version 5.03 (Sheldrick, 1995)'
_computing_publication_material 'SHELXL-93 (Sheldrick, 1993)'
_computing_structure_refinement 'SHELXL-93 (Sheldrick, 1993)'
_computing_structure_solution 'SHELXS-86 (Sheldrick, 1990)'
_diffrn_ambient_temperature 297(2)
_diffrn_measurement_device 'Stoe Stadi-4 four-circle diffractometer'
_diffrn_measurement_method \w-\q
_diffrn_radiation_monochromator graphite
_diffrn_radiation_source 'fine-focus sealed tube'
_diffrn_radiation_type MoK\a
_diffrn_radiation_wavelength 0.71073
_diffrn_reflns_av_R_equivalents 0.0241
_diffrn_reflns_av_sigmaI/netI 0.0126
_diffrn_reflns_limit_h_max 7
_diffrn_reflns_limit_h_min -7
_diffrn_reflns_limit_k_max 7
_diffrn_reflns_limit_k_min -7
_diffrn_reflns_limit_l_max 7
_diffrn_reflns_limit_l_min -7
_diffrn_reflns_number 1440
_diffrn_reflns_theta_max 44.72
_diffrn_reflns_theta_min 5.76
_diffrn_standards_decay_% +/-2
_diffrn_standards_interval_time 60
_diffrn_standards_number 3
_exptl_absorpt_coefficient_mu 10.606
_exptl_absorpt_correction_T_max 0.036
_exptl_absorpt_correction_T_min 0.005
_exptl_absorpt_correction_type 'psi scans'
_exptl_crystal_colour Black
_exptl_crystal_density_diffrn 3.055
_exptl_crystal_description 'Irregular block'
_exptl_crystal_F_000 38
_exptl_crystal_size_max 0.19
_exptl_crystal_size_mid 0.17
_exptl_crystal_size_min 0.12
_refine_diff_density_max 2.50
_refine_diff_density_min -0.86
_refine_diff_density_rms 0.28
_refine_ls_abs_structure_details 'Flack H D (1983), Acta Cryst. A39, 876-881'
_refine_ls_abs_structure_Flack 0.5(4)
_refine_ls_extinction_method none
_refine_ls_goodness_of_fit_all 1.283
_refine_ls_goodness_of_fit_obs 1.283
_refine_ls_hydrogen_treatment none
_refine_ls_matrix_type full
_refine_ls_number_parameters 7
_refine_ls_number_reflns 164
_refine_ls_number_restraints 0
_refine_ls_restrained_S_all 1.771
_refine_ls_restrained_S_obs 1.283
_refine_ls_R_factor_all 0.0623
_refine_ls_R_factor_obs 0.0374
_refine_ls_shift/esd_max 0.001
_refine_ls_shift/esd_mean 0.000
_refine_ls_structure_factor_coef Fsqd
_refine_ls_weighting_details 'w=1/[\s^2^(Fo^2^)+(0.0584P)^2^] where P=(Fo^2^+2Fc^2^)/3'
_refine_ls_weighting_scheme calc
_refine_ls_wR_factor_all 0.1095
_refine_ls_wR_factor_obs 0.0803
_reflns_number_observed 164
_reflns_number_total 171
_reflns_observed_criterion >2sigma(I)
_cod_data_source_file 902962asup1.cif
_cod_data_source_block ni3lin
_cod_depositor_comments
;
The following automatic conversions were performed:

'_refine_ls_weighting_scheme' value 'calc
w=1/[\s^2^(Fo^2^)+(0.0584P)^2^] where P=(Fo^2^+2Fc^2^)/3' was changed
to 'calc'. New tag '_refine_ls_weighting_details' was created. The
value of the new tag was set to 'w=1/[\s^2^(Fo^2^)+(0.0584P)^2^]
where P=(Fo^2^+2Fc^2^)/3'.

Automatic conversion script
Id: cif_fix_values 3143 2015-03-26 13:38:13Z robertas 
;
_cod_database_code 7110559

loop_
_symmetry_equiv_pos_as_xyz
'x, y, z'
'-y, x-y, z'
'-x+y, -x, z'
'x, y, -z'
'-y, x-y, -z'
'-x+y, -x, -z'
'-y, -x, z'
'-x+y, y, z'
'x, x-y, z'
'-y, -x, -z'
'-x+y, y, -z'
'x, x-y, -z'

loop_
_atom_site_aniso_label
_atom_site_aniso_U_11
_atom_site_aniso_U_22
_atom_site_aniso_U_33
_atom_site_aniso_U_23
_atom_site_aniso_U_13
_atom_site_aniso_U_12
Ni 0.0291(2) 0.0291(2) 0.0145(2) 0.000 0.000 0.01455(9)
N 0.0244(5) 0.0244(5) 0.0118(7) 0.000 0.000 0.0122(3)
Li 0.024(3) 0.024(3) 0.052(10) 0.000 0.000 0.0121(13)

loop_
_atom_site_label
_atom_site_type_symbol
_atom_site_fract_x
_atom_site_fract_y
_atom_site_fract_z
_atom_site_U_iso_or_equiv
_atom_site_thermal_displace_type
_atom_site_occupancy
_atom_site_calc_flag
_atom_site_refinement_flags
Ni Ni 0.6667 0.3333 0.0000 0.0242(2) Uani 1 d S
N N 0.6667 0.3333 -0.5000 0.0202(4) Uani 1 d S
Li Li 1.0000 0.0000 -0.5000 0.033(3) Uani 1 d S

loop_
_atom_type_symbol
_atom_type_description
_atom_type_scat_dispersion_real
_atom_type_scat_dispersion_imag
_atom_type_scat_source
Li Li -0.0003 0.0001 'International Tables Vol C Tables 4.2.6.8 and 6.1.1.4'
N N 0.0061 0.0033 'International Tables Vol C Tables 4.2.6.8 and 6.1.1.4'
Ni Ni 0.3393 1.1124 'International Tables Vol C Tables 4.2.6.8 and 6.1.1.4'

loop_
_geom_angle_atom_site_label_1
_geom_angle_atom_site_label_2
_geom_angle_atom_site_label_3
_geom_angle
_geom_angle_site_symmetry_1
_geom_angle_site_symmetry_3
N Ni N 180.0 1_556 .
N Ni Li 50.793(11) 1_556 1_556
N Ni Li 129.207(11) . 1_556
N Ni Li 129.207(11) 1_556 .
N Ni Li 50.793(11) . .
Li Ni Li 78.41(2) 1_556 .
N Ni Li 50.793(11) 1_556 1_566
N Ni Li 129.207(11) . 1_566
Li Ni Li 84.30(2) 1_556 1_566
Li Ni Li 134.410(7) . 1_566
N Ni Li 129.207(11) 1_556 1_455
N Ni Li 50.793(11) . 1_455
Li Ni Li 134.410(7) 1_556 1_455
Li Ni Li 84.30(2) . 1_455
Li Ni Li 134.410(7) 1_566 1_455
N Ni Li 129.207(11) 1_556 1_565
N Ni Li 50.793(11) . 1_565
Li Ni Li 134.410(7) 1_556 1_565
Li Ni Li 84.30(2) . 1_565
Li Ni Li 78.41(2) 1_566 1_565
Li Ni Li 84.30(2) 1_455 1_565
N Ni Li 50.793(11) 1_556 1_456
N Ni Li 129.207(11) . 1_456
Li Ni Li 84.30(2) 1_556 1_456
Li Ni Li 134.410(7) . 1_456
Li Ni Li 84.30(2) 1_566 1_456
Li Ni Li 78.41(2) 1_455 1_456
Li Ni Li 134.410(8) 1_565 1_456
Ni N Ni 180.0 1_554 .
Ni N Li 90.0 1_554 .
Ni N Li 90.0 . .
Ni N Li 90.0 1_554 1_565
Ni N Li 90.0 . 1_565
Li N Li 120.0 . 1_565
Ni N Li 90.0 1_554 1_455
Ni N Li 90.0 . 1_455
Li N Li 120.0 . 1_455
Li N Li 120.0 1_565 1_455
N Li N 120.0 . 1_655
N Li N 120.0 . 1_545
N Li N 120.0 1_655 1_545
N Li Ni 39.207(11) . .
N Li Ni 112.795(4) 1_655 .
N Li Ni 112.795(4) 1_545 .
N Li Ni 39.207(11) . 1_554
N Li Ni 112.795(4) 1_655 1_554
N Li Ni 112.795(4) 1_545 1_554
Ni Li Ni 78.41(2) . 1_554
N Li Ni 112.795(4) . 1_544
N Li Ni 112.795(4) 1_655 1_544
N Li Ni 39.207(11) 1_545 1_544
Ni Li Ni 134.410(7) . 1_544
Ni Li Ni 84.30(2) 1_554 1_544
N Li Ni 112.795(4) . 1_655
N Li Ni 39.207(11) 1_655 1_655
N Li Ni 112.795(4) 1_545 1_655
Ni Li Ni 84.30(2) . 1_655
Ni Li Ni 134.410(7) 1_554 1_655
Ni Li Ni 134.410(7) 1_544 1_655
N Li Ni 112.795(4) . 1_654
N Li Ni 39.207(11) 1_655 1_654
N Li Ni 112.795(4) 1_545 1_654
Ni Li Ni 134.410(7) . 1_654
Ni Li Ni 84.30(2) 1_554 1_654
Ni Li Ni 84.30(2) 1_544 1_654
Ni Li Ni 78.41(2) 1_655 1_654
N Li Ni 112.795(4) . 1_545
N Li Ni 112.795(4) 1_655 1_545
N Li Ni 39.207(11) 1_545 1_545
Ni Li Ni 84.30(2) . 1_545
Ni Li Ni 134.410(7) 1_554 1_545
Ni Li Ni 78.41(2) 1_544 1_545
Ni Li Ni 84.30(2) 1_655 1_545
Ni Li Ni 134.410(7) 1_654 1_545

loop_
_geom_bond_atom_site_label_1
_geom_bond_atom_site_label_2
_geom_bond_distance
_geom_bond_site_symmetry_2
_geom_bond_publ_flag
Ni N 1.7700(5) 1_556 y
Ni N 1.7700(5) . ?
Ni Li 2.8001(5) 1_556 ?
Ni Li 2.8001(6) . y
Ni Li 2.8001(5) 1_566 ?
Ni Li 2.8001(6) 1_455 ?
Ni Li 2.8001(5) 1_565 ?
Ni Li 2.8001(5) 1_456 ?
N Ni 1.7700(5) 1_554 ?
N Li 2.1697(6) . y
N Li 2.1697(6) 1_565 ?
N Li 2.1697(6) 1_455 ?
Li N 2.1697(6) 1_655 ?
Li N 2.1697(6) 1_545 ?
Li Ni 2.8001(5) 1_554 ?
Li Ni 2.8001(6) 1_544 ?
Li Ni 2.8001(6) 1_655 ?
Li Ni 2.8001(5) 1_654 ?
Li Ni 2.8001(6) 1_545 ?
